data_4101901
loop_
_publ_author_name
'Troy E. Knight'
'James K. McCusker'

_publ_contact_author_address
;
Department of Chemistry
Michigan State University
East Lansing, MI 48824
USA
;
_publ_contact_author_email jkm@chemistry.msu.edu
_publ_contact_author_fax '(517) 353-1793'
_publ_contact_author_name 'Dr. James K. McCusker'
_publ_contact_author_phone '(517) 355-9715 ext.106'
_publ_section_title
;
 Orbital-Specific Energy Transfer
;
_journal_name_full 'Journal of the American Chemical Society'
_journal_page_first 2208
_journal_page_last 2221
_journal_paper_doi 10.1021/ja907303t
_journal_volume 132
_journal_year 2010
_chemical_formula_sum 'C52 H42 Cu F6 N8 O16 Re2 S2'
_chemical_formula_weight 1649.00
_chemical_name_systematic
; 
 ? 
;
_space_group_IT_number 14
_symmetry_cell_setting monoclinic
_symmetry_space_group_name_Hall '-P 2ybc'
_symmetry_space_group_name_H-M 'P 1 21/c 1'
_atom_sites_solution_hydrogens geom
_atom_sites_solution_primary direct
_atom_sites_solution_secondary difmap
_audit_creation_method SHELXL-97
_cell_angle_alpha 90.00
_cell_angle_beta 104.027(2)
_cell_angle_gamma 90.00
_cell_formula_units_Z 2
_cell_length_a 10.3213(12)
_cell_length_b 24.532(3)
_cell_length_c 12.1608(14)
_cell_measurement_reflns_used 979
_cell_measurement_temperature 173(2)
_cell_measurement_theta_max 27.75
_cell_measurement_theta_min 3.74
_cell_volume 2987.3(6)
_computing_cell_refinement 'Bruker SMART'
_computing_data_collection 'Bruker SMART'
_computing_data_reduction 'Bruker SAINT'
_computing_molecular_graphics 'Bruker SHELXTL'
_computing_publication_material 'Bruker SHELXTL'
_computing_structure_refinement 'Bruker SHELXTL'
_computing_structure_solution 'Bruker SHELXTL'
_diffrn_ambient_temperature 173(2)
_diffrn_measured_fraction_theta_full 0.997
_diffrn_measured_fraction_theta_max 0.997
_diffrn_measurement_device_type 'CCD area detector'
_diffrn_measurement_method 'phi and omega scans'
_diffrn_radiation_monochromator graphite
_diffrn_radiation_source 'fine-focus sealed tube'
_diffrn_radiation_type MoK\a
_diffrn_radiation_wavelength 0.71073
_diffrn_reflns_av_R_equivalents 0.0257
_diffrn_reflns_av_sigmaI/netI 0.0169
_diffrn_reflns_limit_h_max 12
_diffrn_reflns_limit_h_min -12
_diffrn_reflns_limit_k_max 29
_diffrn_reflns_limit_k_min -29
_diffrn_reflns_limit_l_max 14
_diffrn_reflns_limit_l_min -14
_diffrn_reflns_number 29110
_diffrn_reflns_theta_full 25.00
_diffrn_reflns_theta_max 25.00
_diffrn_reflns_theta_min 1.92
_exptl_absorpt_coefficient_mu 4.556
_exptl_absorpt_correction_T_max 0.320
_exptl_absorpt_correction_T_min 0.162
_exptl_absorpt_correction_type empirical
_exptl_absorpt_process_details sadabs
_exptl_crystal_colour green
_exptl_crystal_density_diffrn 1.833
_exptl_crystal_density_method 'not measured'
_exptl_crystal_description block
_exptl_crystal_F_000 1606
_exptl_crystal_size_max 0.40
_exptl_crystal_size_mid 0.40
_exptl_crystal_size_min 0.25
_refine_diff_density_max 0.451
_refine_diff_density_min -0.458
_refine_diff_density_rms 0.066
_refine_ls_extinction_method none
_refine_ls_goodness_of_fit_ref 1.005
_refine_ls_hydrogen_treatment none
_refine_ls_matrix_type full
_refine_ls_number_parameters 470
_refine_ls_number_reflns 5253
_refine_ls_number_restraints 48
_refine_ls_restrained_S_all 1.019
_refine_ls_R_factor_all 0.0225
_refine_ls_R_factor_gt 0.0189
_refine_ls_shift/su_max 0.002
_refine_ls_shift/su_mean 0.000
_refine_ls_structure_factor_coef Fsqd
_refine_ls_weighting_details 'calc w=1/[\s^2^(Fo^2^)+(0.0202P)^2^+4.5715P] where P=(Fo^2^+2Fc^2^)/3'
_refine_ls_weighting_scheme calc
_refine_ls_wR_factor_gt 0.0432
_refine_ls_wR_factor_ref 0.0443
_reflns_number_gt 4827
_reflns_number_total 5253
_reflns_threshold_expression >2sigma(I)
_cod_data_source_file ja907303t_si_002_2.cif
_cod_data_source_block complex_3
_cod_database_code 4101901

loop_
_symmetry_equiv_pos_as_xyz
'x, y, z'
'-x, y+1/2, -z+1/2'
'-x, -y, -z'
'x, -y-1/2, z-1/2'

loop_
_atom_site_label
_atom_site_type_symbol
_atom_site_fract_x
_atom_site_fract_y
_atom_site_fract_z
_atom_site_U_iso_or_equiv
_atom_site_adp_type
_atom_site_occupancy
_atom_site_symmetry_multiplicity
_atom_site_calc_flag
_atom_site_refinement_flags
_atom_site_disorder_assembly
_atom_site_disorder_group
Re1 Re 0.578551(11) 0.202453(5) 0.321709(9) 0.02107(5) Uani 1 1 d . . .
Cu1 Cu 1.0000 0.0000 1.0000 0.03003(13) Uani 1 2 d S . .
O1 O 1.0095(2) -0.01203(9) 0.84617(17) 0.0353(5) Uani 1 1 d . . .
O2 O 0.8418(2) 0.04319(9) 0.95291(16) 0.0288(5) Uani 1 1 d . . .
C1 C 0.9863(4) 0.00036(16) 0.6511(3) 0.0443(9) Uani 1 1 d . . .
H1A H 1.0288 -0.0347 0.6581 0.066 Uiso 1 1 calc R . .
H1B H 1.0477 0.0276 0.6384 0.066 Uiso 1 1 calc R . .
H1C H 0.9090 -0.0001 0.5885 0.066 Uiso 1 1 calc R . .
C2 C 0.9443(3) 0.01331(13) 0.7591(2) 0.0309(7) Uani 1 1 d . . .
C3 C 0.8408(3) 0.05059(12) 0.7583(2) 0.0265(7) Uani 1 1 d . . .
C4 C 0.7954(3) 0.06302(12) 0.8551(2) 0.0264(7) Uani 1 1 d . . .
C5 C 0.6821(4) 0.10265(15) 0.8474(3) 0.0421(9) Uani 1 1 d . . .
H5A H 0.6565 0.1033 0.9182 0.063 Uiso 1 1 calc R . .
H5B H 0.6074 0.0915 0.7880 0.063 Uiso 1 1 calc R . .
H5C H 0.7103 0.1384 0.8310 0.063 Uiso 1 1 calc R . .
C6 C 0.7820(3) 0.08189(13) 0.6518(2) 0.0270(7) Uani 1 1 d . . .
C7 C 0.8400(3) 0.13036(14) 0.6311(3) 0.0331(7) Uani 1 1 d . . .
H7A H 0.9182 0.1423 0.6808 0.040 Uiso 1 1 calc R . .
C8 C 0.7825(3) 0.16118(13) 0.5369(3) 0.0326(7) Uani 1 1 d . . .
H8A H 0.8239 0.1935 0.5249 0.039 Uiso 1 1 calc R . .
N3 N 0.6701(2) 0.14669(10) 0.4622(2) 0.0239(5) Uani 1 1 d . . .
C9 C 0.6137(4) 0.09978(14) 0.4822(3) 0.0396(9) Uani 1 1 d . . .
H10A H 0.5353 0.0888 0.4317 0.048 Uiso 1 1 calc R . .
C10 C 0.6666(4) 0.06693(15) 0.5744(3) 0.0433(9) Uani 1 1 d . . .
H11A H 0.6241 0.0345 0.5842 0.052 Uiso 1 1 calc R . .
N1 N 0.5608(2) 0.12836(10) 0.2220(2) 0.0241(5) Uani 1 1 d . . .
N2 N 0.7687(2) 0.19435(10) 0.2769(2) 0.0230(5) Uani 1 1 d . . .
C12 C 0.4517(3) 0.09652(14) 0.1975(3) 0.0337(7) Uani 1 1 d . . .
H12A H 0.3722 0.1101 0.2096 0.040 Uiso 1 1 calc R . .
C13 C 0.4533(4) 0.04455(15) 0.1551(3) 0.0426(9) Uani 1 1 d . . .
H13A H 0.3762 0.0234 0.1390 0.051 Uiso 1 1 calc R . .
C14 C 0.5710(4) 0.02442(14) 0.1368(3) 0.0419(9) Uani 1 1 d . . .
H14A H 0.5753 -0.0111 0.1113 0.050 Uiso 1 1 calc R . .
C15 C 0.6822(4) 0.05731(13) 0.1567(3) 0.0341(7) Uani 1 1 d . . .
H15A H 0.7616 0.0446 0.1425 0.041 Uiso 1 1 calc R . .
C16 C 0.6746(3) 0.10969(12) 0.1981(2) 0.0249(6) Uani 1 1 d . . .
C17 C 0.7864(3) 0.14820(12) 0.2204(2) 0.0238(6) Uani 1 1 d . . .
C18 C 0.9017(3) 0.14035(14) 0.1820(3) 0.0350(8) Uani 1 1 d . . .
H18A H 0.9122 0.1090 0.1422 0.042 Uiso 1 1 calc R . .
C19 C 1.0001(4) 0.17968(16) 0.2038(3) 0.0443(9) Uani 1 1 d . . .
H19A H 1.0778 0.1750 0.1790 0.053 Uiso 1 1 calc R . .
C20 C 0.9825(3) 0.22588(15) 0.2627(3) 0.0421(9) Uani 1 1 d . . .
H20A H 1.0484 0.2526 0.2788 0.051 Uiso 1 1 calc R . .
C21 C 0.8664(3) 0.23203(13) 0.2972(3) 0.0304(7) Uani 1 1 d . . .
H21A H 0.8546 0.2635 0.3362 0.037 Uiso 1 1 calc R . .
O3 O 0.2961(3) 0.19701(12) 0.3601(2) 0.0536(7) Uani 1 1 d . . .
C22 C 0.4030(3) 0.19961(13) 0.3484(3) 0.0322(7) Uani 1 1 d . . .
O4 O 0.4748(3) 0.28531(10) 0.1312(2) 0.0470(7) Uani 1 1 d . . .
C23 C 0.5117(3) 0.25317(13) 0.2002(3) 0.0302(7) Uani 1 1 d . . .
O5 O 0.6360(3) 0.29506(10) 0.4960(2) 0.0443(6) Uani 1 1 d . . .
C24 C 0.6143(3) 0.26161(13) 0.4274(3) 0.0281(7) Uani 1 1 d . . .
S1 S 0.84725(14) -0.14326(7) 1.03057(17) 0.0340(6) Uani 0.673(5) 1 d P A 1
O6 O 0.7807(6) -0.1844(2) 0.9541(5) 0.0541(13) Uani 0.673(5) 1 d P A 1
O7 O 0.9788(13) -0.1578(7) 1.1082(14) 0.043(2) Uani 0.673(5) 1 d P A 1
O8 O 0.849(2) -0.0914(8) 0.9747(11) 0.039(2) Uani 0.673(5) 1 d P A 1
C30 C 0.7381(7) -0.1326(2) 1.1252(5) 0.0441(15) Uani 0.673(5) 1 d P A 1
F1 F 0.7841(7) -0.0924(2) 1.1994(5) 0.0743(16) Uani 0.673(5) 1 d P A 1
F2 F 0.7290(8) -0.1783(3) 1.1851(6) 0.065(2) Uani 0.673(5) 1 d P A 1
F3 F 0.6148(16) -0.1184(6) 1.0721(12) 0.068(3) Uani 0.673(5) 1 d P A 1
S1' S 0.8643(3) -0.11847(16) 1.0911(4) 0.0392(14) Uani 0.327(5) 1 d PU A 2
O6' O 0.946(3) -0.1633(17) 1.098(4) 0.059(6) Uani 0.327(5) 1 d PU A 2
O7' O 0.8549(14) -0.0923(7) 1.1919(13) 0.067(3) Uani 0.327(5) 1 d PU A 2
O8' O 0.857(5) -0.0835(17) 1.003(2) 0.042(5) Uani 0.327(5) 1 d PU A 2
C30' C 0.7116(15) -0.1574(7) 1.0614(14) 0.063(4) Uani 0.327(5) 1 d PU A 2
F1' F 0.606(3) -0.1281(12) 1.043(2) 0.071(6) Uani 0.327(5) 1 d PU A 2
F2' F 0.707(2) -0.1898(9) 1.1443(14) 0.096(6) Uani 0.327(5) 1 d PU A 2
F3' F 0.7013(13) -0.1858(4) 0.9683(10) 0.084(4) Uani 0.327(5) 1 d PU A 2
C200 C 0.2506(8) 0.1057(5) 0.5349(8) 0.128(3) Uani 1 1 d U . .
C201 C 0.1652(7) 0.1497(4) 0.5451(6) 0.128(3) Uani 1 1 d U . .
H20C H 0.2145 0.1832 0.5522 0.191 Uiso 1 1 calc R . .
H20D H 0.1310 0.1444 0.6110 0.191 Uiso 1 1 calc R . .
H20B H 0.0923 0.1512 0.4789 0.191 Uiso 1 1 calc R . .
N200 N 0.3144(8) 0.0713(4) 0.5216(11) 0.198(4) Uani 1 1 d U . .

loop_
_atom_site_aniso_label
_atom_site_aniso_U_11
_atom_site_aniso_U_22
_atom_site_aniso_U_33
_atom_site_aniso_U_23
_atom_site_aniso_U_13
_atom_site_aniso_U_12
Re1 0.02183(7) 0.02190(7) 0.01790(7) 0.00247(5) 0.00175(4) 0.00328(5)
Cu1 0.0394(3) 0.0353(3) 0.0163(2) 0.0079(2) 0.0085(2) 0.0220(2)
O1 0.0484(14) 0.0391(13) 0.0196(11) 0.0080(10) 0.0103(10) 0.0253(11)
O2 0.0354(12) 0.0321(12) 0.0197(10) 0.0074(9) 0.0080(9) 0.0164(10)
C1 0.054(2) 0.058(2) 0.0228(17) 0.0064(16) 0.0118(16) 0.0247(19)
C2 0.0403(18) 0.0335(18) 0.0192(15) 0.0056(13) 0.0080(13) 0.0089(15)
C3 0.0322(17) 0.0272(16) 0.0181(14) 0.0047(12) 0.0020(12) 0.0057(13)
C4 0.0318(17) 0.0215(15) 0.0253(16) 0.0058(12) 0.0060(13) 0.0067(13)
C5 0.044(2) 0.048(2) 0.0357(19) 0.0118(16) 0.0136(16) 0.0266(18)
C6 0.0324(17) 0.0281(16) 0.0201(15) 0.0046(12) 0.0055(12) 0.0086(13)
C7 0.0255(16) 0.0419(19) 0.0258(16) 0.0093(14) -0.0055(13) -0.0041(14)
C8 0.0298(17) 0.0323(17) 0.0319(17) 0.0115(14) 0.0000(14) -0.0048(14)
N3 0.0237(13) 0.0247(13) 0.0216(12) 0.0034(10) 0.0020(10) 0.0015(10)
C9 0.042(2) 0.037(2) 0.0296(17) 0.0084(15) -0.0099(15) -0.0133(16)
C10 0.053(2) 0.0347(19) 0.0334(19) 0.0127(15) -0.0069(16) -0.0145(17)
N1 0.0238(13) 0.0257(13) 0.0200(12) 0.0028(10) -0.0003(10) 0.0007(10)
N2 0.0230(12) 0.0228(13) 0.0208(12) 0.0025(10) 0.0009(10) 0.0021(10)
C12 0.0272(17) 0.0371(19) 0.0334(18) -0.0007(14) 0.0006(14) -0.0036(14)
C13 0.041(2) 0.0335(19) 0.047(2) -0.0054(16) -0.0005(16) -0.0120(16)
C14 0.057(2) 0.0270(18) 0.0373(19) -0.0089(15) 0.0029(17) -0.0039(17)
C15 0.0414(19) 0.0324(18) 0.0275(17) -0.0034(14) 0.0060(14) 0.0032(15)
C16 0.0308(16) 0.0242(15) 0.0171(14) 0.0021(12) 0.0007(12) 0.0044(13)
C17 0.0263(15) 0.0230(15) 0.0206(14) 0.0030(12) 0.0028(12) 0.0066(12)
C18 0.0319(18) 0.0334(18) 0.0409(19) 0.0008(15) 0.0108(15) 0.0062(15)
C19 0.0293(19) 0.050(2) 0.058(2) -0.0018(19) 0.0188(17) 0.0029(17)
C20 0.0290(18) 0.041(2) 0.056(2) 0.0002(18) 0.0103(16) -0.0047(16)
C21 0.0285(17) 0.0242(16) 0.0363(18) 0.0007(13) 0.0034(14) -0.0004(13)
O3 0.0278(14) 0.077(2) 0.0587(18) -0.0001(15) 0.0161(12) 0.0005(13)
C22 0.0315(18) 0.0356(18) 0.0278(17) 0.0034(14) 0.0038(13) 0.0034(14)
O4 0.0617(17) 0.0422(15) 0.0349(14) 0.0184(12) 0.0074(12) 0.0181(13)
C23 0.0325(17) 0.0303(17) 0.0277(17) -0.0024(14) 0.0068(13) 0.0065(14)
O5 0.0645(17) 0.0349(14) 0.0337(13) -0.0087(11) 0.0121(12) -0.0046(12)
C24 0.0338(17) 0.0265(16) 0.0238(16) 0.0065(13) 0.0068(13) 0.0029(13)
S1 0.0342(8) 0.0326(9) 0.0326(10) 0.0014(8) 0.0033(6) -0.0026(6)
O6 0.051(3) 0.057(3) 0.060(3) -0.018(2) 0.024(3) -0.014(3)
O7 0.020(6) 0.041(4) 0.056(4) 0.011(3) -0.011(4) -0.002(4)
O8 0.041(4) 0.044(6) 0.030(6) 0.009(4) 0.001(5) -0.005(4)
C30 0.060(4) 0.031(3) 0.042(3) -0.001(3) 0.013(3) 0.000(3)
F1 0.109(5) 0.062(3) 0.060(3) -0.026(2) 0.035(3) -0.007(4)
F2 0.091(6) 0.057(3) 0.057(4) 0.018(3) 0.037(4) 0.003(3)
F3 0.052(6) 0.077(4) 0.082(8) -0.002(4) 0.027(6) 0.017(4)
S1' 0.0378(16) 0.036(2) 0.038(3) 0.009(2) -0.0030(12) -0.0072(13)
O6' 0.019(11) 0.065(10) 0.081(11) 0.007(8) -0.011(9) -0.011(8)
O7' 0.068(8) 0.078(8) 0.055(7) -0.010(6) 0.012(6) -0.009(7)
O8' 0.046(7) 0.045(10) 0.027(11) 0.002(8) -0.005(9) -0.013(6)
C30' 0.059(8) 0.056(8) 0.059(8) 0.020(7) -0.017(7) -0.004(6)
F1' 0.039(7) 0.103(15) 0.065(11) 0.027(10) 0.002(7) -0.014(9)
F2' 0.081(7) 0.103(12) 0.085(11) 0.055(8) -0.019(8) -0.049(7)
F3' 0.091(8) 0.047(5) 0.092(7) -0.021(5) -0.022(7) 0.000(6)
C200 0.073(5) 0.167(9) 0.158(6) -0.009(6) 0.056(5) -0.056(5)
C201 0.071(4) 0.230(9) 0.091(5) 0.025(5) 0.038(4) -0.014(5)
N200 0.109(6) 0.152(8) 0.358(12) -0.052(8) 0.103(7) -0.058(5)

loop_
_atom_type_symbol
_atom_type_description
_atom_type_scat_dispersion_real
_atom_type_scat_dispersion_imag
_atom_type_scat_source
C C 0.0033 0.0016 'International Tables Vol C Tables 4.2.6.8 and 6.1.1.4'
H H 0.0000 0.0000 'International Tables Vol C Tables 4.2.6.8 and 6.1.1.4'
N N 0.0061 0.0033 'International Tables Vol C Tables 4.2.6.8 and 6.1.1.4'
O O 0.0106 0.0060 'International Tables Vol C Tables 4.2.6.8 and 6.1.1.4'
F F 0.0171 0.0103 'International Tables Vol C Tables 4.2.6.8 and 6.1.1.4'
S S 0.1246 0.1234 'International Tables Vol C Tables 4.2.6.8 and 6.1.1.4'
Cu Cu 0.3201 1.2651 'International Tables Vol C Tables 4.2.6.8 and 6.1.1.4'
Re Re -1.0185 7.2310 'International Tables Vol C Tables 4.2.6.8 and 6.1.1.4'

loop_
_geom_angle_atom_site_label_1
_geom_angle_atom_site_label_2
_geom_angle_atom_site_label_3
_geom_angle
_geom_angle_site_symmetry_1
_geom_angle_site_symmetry_3
_geom_angle_publ_flag
C24 Re1 C22 87.14(14) . . ?
C24 Re1 C23 90.03(13) . . ?
C22 Re1 C23 88.60(13) . . ?
C24 Re1 N1 170.95(11) . . ?
C22 Re1 N1 96.25(12) . . ?
C23 Re1 N1 98.43(11) . . ?
C24 Re1 N2 101.51(11) . . ?
C22 Re1 N2 171.27(12) . . ?
C23 Re1 N2 92.53(11) . . ?
N1 Re1 N2 75.02(9) . . ?
C24 Re1 N3 88.48(11) . . ?
C22 Re1 N3 95.22(11) . . ?
C23 Re1 N3 175.82(11) . . ?
N1 Re1 N3 82.87(9) . . ?
N2 Re1 N3 83.95(9) . . ?
O2 Cu1 O2 180.0 3_757 . ?
O2 Cu1 O1 92.00(8) 3_757 3_757 ?
O2 Cu1 O1 88.00(8) . 3_757 ?
O2 Cu1 O1 88.00(8) 3_757 . ?
O2 Cu1 O1 92.00(8) . . ?
O1 Cu1 O1 180.00(13) 3_757 . ?
C2 O1 Cu1 126.51(19) . . ?
C4 O2 Cu1 126.48(19) . . ?
C2 C1 H1A 109.5 . . ?
C2 C1 H1B 109.5 . . ?
H1A C1 H1B 109.5 . . ?
C2 C1 H1C 109.5 . . ?
H1A C1 H1C 109.5 . . ?
H1B C1 H1C 109.5 . . ?
O1 C2 C3 124.9(3) . . ?
O1 C2 C1 114.5(3) . . ?
C3 C2 C1 120.6(3) . . ?
C4 C3 C2 123.0(3) . . ?
C4 C3 C6 117.8(3) . . ?
C2 C3 C6 119.1(3) . . ?
O2 C4 C3 125.3(3) . . ?
O2 C4 C5 114.7(3) . . ?
C3 C4 C5 120.0(3) . . ?
C4 C5 H5A 109.5 . . ?
C4 C5 H5B 109.5 . . ?
H5A C5 H5B 109.5 . . ?
C4 C5 H5C 109.5 . . ?
H5A C5 H5C 109.5 . . ?
H5B C5 H5C 109.5 . . ?
C10 C6 C7 116.5(3) . . ?
C10 C6 C3 123.7(3) . . ?
C7 C6 C3 119.7(3) . . ?
C8 C7 C6 120.3(3) . . ?
C8 C7 H7A 119.9 . . ?
C6 C7 H7A 119.9 . . ?
N3 C8 C7 123.1(3) . . ?
N3 C8 H8A 118.5 . . ?
C7 C8 H8A 118.5 . . ?
C8 N3 C9 116.7(3) . . ?
C8 N3 Re1 119.8(2) . . ?
C9 N3 Re1 123.3(2) . . ?
N3 C9 C10 123.1(3) . . ?
N3 C9 H10A 118.5 . . ?
C10 C9 H10A 118.5 . . ?
C6 C10 C9 120.4(3) . . ?
C6 C10 H11A 119.8 . . ?
C9 C10 H11A 119.8 . . ?
C12 N1 C16 118.6(3) . . ?
C12 N1 Re1 124.3(2) . . ?
C16 N1 Re1 116.31(19) . . ?
C21 N2 C17 118.6(3) . . ?
C21 N2 Re1 125.0(2) . . ?
C17 N2 Re1 116.34(19) . . ?
N1 C12 C13 122.4(3) . . ?
N1 C12 H12A 118.8 . . ?
C13 C12 H12A 118.8 . . ?
C12 C13 C14 118.9(3) . . ?
C12 C13 H13A 120.6 . . ?
C14 C13 H13A 120.6 . . ?
C15 C14 C13 119.5(3) . . ?
C15 C14 H14A 120.3 . . ?
C13 C14 H14A 120.3 . . ?
C14 C15 C16 119.2(3) . . ?
C14 C15 H15A 120.4 . . ?
C16 C15 H15A 120.4 . . ?
N1 C16 C15 121.2(3) . . ?
N1 C16 C17 115.3(3) . . ?
C15 C16 C17 123.5(3) . . ?
N2 C17 C18 121.0(3) . . ?
N2 C17 C16 115.7(3) . . ?
C18 C17 C16 123.2(3) . . ?
C19 C18 C17 119.2(3) . . ?
C19 C18 H18A 120.4 . . ?
C17 C18 H18A 120.4 . . ?
C20 C19 C18 119.5(3) . . ?
C20 C19 H19A 120.3 . . ?
C18 C19 H19A 120.3 . . ?
C21 C20 C19 119.1(3) . . ?
C21 C20 H20A 120.5 . . ?
C19 C20 H20A 120.5 . . ?
N2 C21 C20 122.7(3) . . ?
N2 C21 H21A 118.7 . . ?
C20 C21 H21A 118.7 . . ?
O3 C22 Re1 177.3(3) . . ?
O4 C23 Re1 176.7(3) . . ?
O5 C24 Re1 176.0(3) . . ?
O6 S1 O8 112.0(5) . . ?
O6 S1 O7 117.4(7) . . ?
O8 S1 O7 113.4(9) . . ?
O6 S1 C30 103.9(3) . . ?
O8 S1 C30 104.4(8) . . ?
O7 S1 C30 104.0(7) . . ?
F3 C30 F1 106.0(7) . . ?
F3 C30 F2 107.2(9) . . ?
F1 C30 F2 107.9(6) . . ?
F3 C30 S1 113.6(7) . . ?
F1 C30 S1 111.0(5) . . ?
F2 C30 S1 110.9(5) . . ?
O8' S1' O6' 118(3) . . ?
O8' S1' O7' 113.2(15) . . ?
O6' S1' O7' 118.6(19) . . ?
O8' S1' C30' 107.3(18) . . ?
O6' S1' C30' 94.8(13) . . ?
O7' S1' C30' 100.1(9) . . ?
F1' C30' F2' 107(2) . . ?
F1' C30' F3' 105.1(17) . . ?
F2' C30' F3' 109.5(16) . . ?
F1' C30' S1' 113.9(17) . . ?
F2' C30' S1' 111.4(12) . . ?
F3' C30' S1' 109.8(13) . . ?
N200 C200 C201 176.6(13) . . ?
C200 C201 H20C 109.5 . . ?
C200 C201 H20D 109.5 . . ?
H20C C201 H20D 109.5 . . ?
C200 C201 H20B 109.5 . . ?
H20C C201 H20B 109.5 . . ?
H20D C201 H20B 109.5 . . ?

loop_
_geom_bond_atom_site_label_1
_geom_bond_atom_site_label_2
_geom_bond_distance
_geom_bond_site_symmetry_2
_geom_bond_publ_flag
Re1 C24 1.915(3) . ?
Re1 C22 1.917(3) . ?
Re1 C23 1.927(3) . ?
Re1 N1 2.168(2) . ?
Re1 N2 2.170(2) . ?
Re1 N3 2.214(2) . ?
Cu1 O2 1.914(2) 3_757 ?
Cu1 O2 1.914(2) . ?
Cu1 O1 1.920(2) 3_757 ?
Cu1 O1 1.920(2) . ?
O1 C2 1.271(4) . ?
O2 C4 1.267(3) . ?
C1 C2 1.512(4) . ?
C1 H1A 0.9600 . ?
C1 H1B 0.9600 . ?
C1 H1C 0.9600 . ?
C2 C3 1.405(4) . ?
C3 C4 1.402(4) . ?
C3 C6 1.502(4) . ?
C4 C5 1.506(4) . ?
C5 H5A 0.9600 . ?
C5 H5B 0.9600 . ?
C5 H5C 0.9600 . ?
C6 C10 1.376(5) . ?
C6 C7 1.382(4) . ?
C7 C8 1.380(4) . ?
C7 H7A 0.9300 . ?
C8 N3 1.337(4) . ?
C8 H8A 0.9300 . ?
N3 C9 1.338(4) . ?
C9 C10 1.381(5) . ?
C9 H10A 0.9300 . ?
C10 H11A 0.9300 . ?
N1 C12 1.344(4) . ?
N1 C16 1.356(4) . ?
N2 C21 1.345(4) . ?
N2 C17 1.359(4) . ?
C12 C13 1.377(5) . ?
C12 H12A 0.9300 . ?
C13 C14 1.379(5) . ?
C13 H13A 0.9300 . ?
C14 C15 1.376(5) . ?
C14 H14A 0.9300 . ?
C15 C16 1.389(4) . ?
C15 H15A 0.9300 . ?
C16 C17 1.465(4) . ?
C17 C18 1.393(4) . ?
C18 C19 1.380(5) . ?
C18 H18A 0.9300 . ?
C19 C20 1.376(5) . ?
C19 H19A 0.9300 . ?
C20 C21 1.371(5) . ?
C20 H20A 0.9300 . ?
C21 H21A 0.9300 . ?
O3 C22 1.148(4) . ?
O4 C23 1.147(4) . ?
O5 C24 1.153(4) . ?
S1 O6 1.431(6) . ?
S1 O8 1.44(2) . ?
S1 O7 1.497(13) . ?
S1 C30 1.813(6) . ?
C30 F3 1.326(17) . ?
C30 F1 1.343(9) . ?
C30 F2 1.353(10) . ?
S1' O8' 1.36(4) . ?
S1' O6' 1.38(4) . ?
S1' O7' 1.407(17) . ?
S1' C30' 1.802(16) . ?
C30' F1' 1.28(3) . ?
C30' F2' 1.29(2) . ?
C30' F3' 1.31(2) . ?
C200 N200 1.106(11) . ?
C200 C201 1.417(12) . ?
C201 H20C 0.9600 . ?
C201 H20D 0.9600 . ?
C201 H20B 0.9600 . ?
